data_1557968
loop_
_publ_author_name
'Fairley, Michael'
'Bole, Leonie J.'
'Mulks, Florian F.'
'Main, Laura'
'Kennedy, Alan R.'
'O'Hara, Charles T'
'Garc\'ia-Alvarez, Joaqu\'in'
'Hevia, Eva'

_publ_section_title
;
 Ultrafast amidation of esters using lithium amides under aerobic ambient
 temperature conditions in sustainable solvents.
;
_journal_issue 25
_journal_name_full 'Chemical science'
_journal_page_first 6500
_journal_page_last 6509
_journal_paper_doi 10.1039/d0sc01349h
_journal_volume 11
_journal_year 2020
_chemical_formula_moiety 'C30 H36 Li2 N6 O2'
_chemical_formula_sum 'C30 H36 Li2 N6 O2'
_chemical_formula_weight 526.53
_chemical_properties_physical Air-sensitive,Moisture-sensitive,Oxygen-sensitive
_space_group_crystal_system monoclinic
_space_group_IT_number 14
_space_group_name_Hall '-P 2yn'
_space_group_name_H-M_alt 'P 1 21/n 1'
_atom_sites_solution_hydrogens geom
_atom_sites_solution_primary direct
_audit_creation_date 2019-06-13
_audit_creation_method
;
Olex2 1.2
(compiled 2018.05.29 svn.r3508 for OlexSys, GUI svn.r5506)
;
_audit_update_record
;
2019-12-20 deposited with the CCDC.	2020-04-30 downloaded from the CCDC.
;
_cell_angle_alpha 90
_cell_angle_beta 107.012(5)
_cell_angle_gamma 90
_cell_formula_units_Z 2
_cell_length_a 9.7406(4)
_cell_length_b 10.9189(4)
_cell_length_c 14.1465(7)
_cell_measurement_reflns_used 2891
_cell_measurement_temperature 123.35(10)
_cell_measurement_theta_max 72.3240
_cell_measurement_theta_min 6.2670
_cell_volume 1438.74(11)
_computing_cell_refinement
;
CrysAlisPro, Agilent Technologies,
Version 1.171.37.35 (release 13-08-2014 CrysAlis171 .NET)
(compiled Aug 13 2014,18:06:01)
;
_computing_data_collection
;
CrysAlisPro, Agilent Technologies,
Version 1.171.37.35 (release 13-08-2014 CrysAlis171 .NET)
(compiled Aug 13 2014,18:06:01)
;
_computing_data_reduction
;
CrysAlisPro, Agilent Technologies,
Version 1.171.37.35 (release 13-08-2014 CrysAlis171 .NET)
(compiled Aug 13 2014,18:06:01)
;
_computing_molecular_graphics 'Olex2 (Dolomanov et al., 2009)'
_computing_publication_material 'Olex2 (Dolomanov et al., 2009)'
_computing_structure_refinement 'ShelXL (Sheldrick, 2015)'
_computing_structure_solution 'ShelXS (Sheldrick, 2008)'
_diffrn_ambient_environment N~2~
_diffrn_ambient_temperature 123.35(10)
_diffrn_detector 'CCD plate'
_diffrn_detector_area_resol_mean 16.0268
_diffrn_detector_type Sapphire3
_diffrn_measured_fraction_theta_full 0.999
_diffrn_measured_fraction_theta_max 0.991
_diffrn_measurement_details
;
#__ type_ start__ end____ width___ exp.time_
  1 omega   -4.00   42.00   1.0000    1.0000
omega____ theta____ kappa____ phi______ frames
    -        0.0000  -99.0000 -150.0000 46

#__ type_ start__ end____ width___ exp.time_
  2 omega  -21.00   69.00   1.0000    1.0000
omega____ theta____ kappa____ phi______ frames
    -        0.0000   57.0000    0.0000 90

#__ type_ start__ end____ width___ exp.time_
  3 omega   35.00  125.00   1.0000    1.4500
omega____ theta____ kappa____ phi______ frames
    -       56.0000   57.0000    0.0000 90

#__ type_ start__ end____ width___ exp.time_
  4 omega  -13.00   77.00   1.0000    1.4500
omega____ theta____ kappa____ phi______ frames
    -       56.0000  -57.0000  120.0000 90

#__ type_ start__ end____ width___ exp.time_
  5 omega   18.00   60.00   1.0000    1.4500
omega____ theta____ kappa____ phi______ frames
    -       56.0000  -57.0000    0.0000 42

#__ type_ start__ end____ width___ exp.time_
  6 omega   39.00  125.00   1.0000    1.4500
omega____ theta____ kappa____ phi______ frames
    -       56.0000   57.0000 -120.0000 86

#__ type_ start__ end____ width___ exp.time_
  7 omega   35.00  117.00   1.0000    1.4500
omega____ theta____ kappa____ phi______ frames
    -       56.0000   57.0000  120.0000 82

#__ type_ start__ end____ width___ exp.time_
  8 omega   52.00  113.00   1.0000    1.4500
omega____ theta____ kappa____ phi______ frames
    -       56.0000 -125.0000  -60.0000 61

#__ type_ start__ end____ width___ exp.time_
  9 omega   18.00   75.00   1.0000    1.4500
omega____ theta____ kappa____ phi______ frames
    -       56.0000  -57.0000 -120.0000 57

#__ type_ start__ end____ width___ exp.time_
 10 omega   94.00  174.00   1.0000    3.5000
omega____ theta____ kappa____ phi______ frames
    -      112.0000   77.0000   30.0000 80

#__ type_ start__ end____ width___ exp.time_
 11 omega   56.00  104.00   1.0000    3.5000
omega____ theta____ kappa____ phi______ frames
    -      112.0000 -111.0000   90.0000 48

#__ type_ start__ end____ width___ exp.time_
 12 omega   45.00   70.00   1.0000    3.5000
omega____ theta____ kappa____ phi______ frames
    -      112.0000 -111.0000  -30.0000 25

#__ type_ start__ end____ width___ exp.time_
 13 omega   53.00   93.00   1.0000    3.5000
omega____ theta____ kappa____ phi______ frames
    -      112.0000  -25.0000  -60.0000 40

#__ type_ start__ end____ width___ exp.time_
 14 omega   84.00  115.00   1.0000    3.5000
omega____ theta____ kappa____ phi______ frames
    -      112.0000 -111.0000  150.0000 31

#__ type_ start__ end____ width___ exp.time_
 15 omega   48.00   74.00   1.0000    3.5000
omega____ theta____ kappa____ phi______ frames
    -      112.0000 -111.0000  150.0000 26

#__ type_ start__ end____ width___ exp.time_
 16 omega  103.00  133.00   1.0000    3.5000
omega____ theta____ kappa____ phi______ frames
    -      112.0000   63.0000  -90.0000 30

#__ type_ start__ end____ width___ exp.time_
 17 omega   48.00   93.00   1.0000    3.5000
omega____ theta____ kappa____ phi______ frames
    -      112.0000  -25.0000    0.0000 45

#__ type_ start__ end____ width___ exp.time_
 18 omega   42.00  107.00   1.0000    3.5000
omega____ theta____ kappa____ phi______ frames
    -      112.0000 -111.0000  -90.0000 65

#__ type_ start__ end____ width___ exp.time_
 19 omega   50.00  135.00   1.0000    3.5000
omega____ theta____ kappa____ phi______ frames
    -      112.0000  -77.0000  -60.0000 85

#__ type_ start__ end____ width___ exp.time_
 20 omega   52.00   78.00   1.0000    3.5000
omega____ theta____ kappa____ phi______ frames
    -      112.0000  -63.0000 -120.0000 26

#__ type_ start__ end____ width___ exp.time_
 21 omega  100.00  133.00   1.0000    3.5000
omega____ theta____ kappa____ phi______ frames
    -      112.0000  -63.0000 -120.0000 33

#__ type_ start__ end____ width___ exp.time_
 22 omega  110.00  176.00   1.0000    3.5000
omega____ theta____ kappa____ phi______ frames
    -      112.0000    0.0000 -180.0000 66

#__ type_ start__ end____ width___ exp.time_
 23 omega   45.00   88.00   1.0000    3.5000
omega____ theta____ kappa____ phi______ frames
    -      112.0000    0.0000 -180.0000 43

#__ type_ start__ end____ width___ exp.time_
 24 omega   40.00   73.00   1.0000    3.5000
omega____ theta____ kappa____ phi______ frames
    -      112.0000  -25.0000  150.0000 33

#__ type_ start__ end____ width___ exp.time_
 25 omega   47.00  133.00   1.0000    3.5000
omega____ theta____ kappa____ phi______ frames
    -      112.0000  -63.0000   60.0000 86

#__ type_ start__ end____ width___ exp.time_
 26 omega  143.00  168.00   1.0000    3.5000
omega____ theta____ kappa____ phi______ frames
    -      112.0000   63.0000  -30.0000 25

#__ type_ start__ end____ width___ exp.time_
 27 omega   74.00  114.00   1.0000    3.5000
omega____ theta____ kappa____ phi______ frames
    -      112.0000 -111.0000  -30.0000 40

#__ type_ start__ end____ width___ exp.time_
 28 omega  102.00  164.00   1.0000    3.5000
omega____ theta____ kappa____ phi______ frames
    -      112.0000   77.0000   90.0000 62

#__ type_ start__ end____ width___ exp.time_
 29 omega   56.00   90.00   1.0000    3.5000
omega____ theta____ kappa____ phi______ frames
    -      112.0000  -37.0000   90.0000 34

#__ type_ start__ end____ width___ exp.time_
 30 omega   91.00  127.00   1.0000    3.5000
omega____ theta____ kappa____ phi______ frames
    -      112.0000   63.0000  -30.0000 36

#__ type_ start__ end____ width___ exp.time_
 31 omega  137.00  175.00   1.0000    3.5000
omega____ theta____ kappa____ phi______ frames
    -      112.0000   63.0000  -90.0000 38

#__ type_ start__ end____ width___ exp.time_
 32 omega   93.00  147.00   1.0000    3.5000
omega____ theta____ kappa____ phi______ frames
    -      112.0000  179.0000  -60.0000 54

#__ type_ start__ end____ width___ exp.time_
 33 omega   61.00   87.00   1.0000    3.5000
omega____ theta____ kappa____ phi______ frames
    -      112.0000  179.0000  -60.0000 26
;
_diffrn_measurement_device 'four-circle diffractometer'
_diffrn_measurement_device_type 'Xcalibur, Sapphire3, Gemini'
_diffrn_measurement_method '\w scans'
_diffrn_orient_matrix_UB_11 -0.1404477000
_diffrn_orient_matrix_UB_12 -0.0737911000
_diffrn_orient_matrix_UB_13 -0.0365622000
_diffrn_orient_matrix_UB_21 0.0051492000
_diffrn_orient_matrix_UB_22 -0.0274790000
_diffrn_orient_matrix_UB_23 0.1078037000
_diffrn_orient_matrix_UB_31 -0.0871845000
_diffrn_orient_matrix_UB_32 0.1170943000
_diffrn_orient_matrix_UB_33 0.0021907000
_diffrn_radiation_monochromator graphite
_diffrn_radiation_probe x-ray
_diffrn_radiation_type CuK\a
_diffrn_radiation_wavelength 1.54184
_diffrn_reflns_av_R_equivalents 0.0786
_diffrn_reflns_av_unetI/netI 0.0570
_diffrn_reflns_Laue_measured_fraction_full 0.999
_diffrn_reflns_Laue_measured_fraction_max 0.991
_diffrn_reflns_limit_h_max 11
_diffrn_reflns_limit_h_min -11
_diffrn_reflns_limit_k_max 13
_diffrn_reflns_limit_k_min -10
_diffrn_reflns_limit_l_max 17
_diffrn_reflns_limit_l_min -17
_diffrn_reflns_number 10712
_diffrn_reflns_point_group_measured_fraction_full 0.999
_diffrn_reflns_point_group_measured_fraction_max 0.991
_diffrn_reflns_theta_full 67.684
_diffrn_reflns_theta_max 73.198
_diffrn_reflns_theta_min 4.914
_diffrn_source 'Enhance (Cu) X-ray Source'
_exptl_absorpt_coefficient_mu 0.609
_exptl_absorpt_correction_T_max 1.00000
_exptl_absorpt_correction_T_min 0.27783
_exptl_absorpt_correction_type multi-scan
_exptl_absorpt_process_details
;
CrysAlisPro, Agilent Technologies,
Version 1.171.37.35 (release 13-08-2014 CrysAlis171 .NET)
(compiled Aug 13 2014,18:06:01)
Empirical absorption correction using spherical harmonics,
 implemented in SCALE3 ABSPACK scaling algorithm.
;
_exptl_crystal_colour colourless
_exptl_crystal_colour_primary colourless
_exptl_crystal_density_diffrn 1.215
_exptl_crystal_description block
_exptl_crystal_F_000 560
_exptl_crystal_size_max 0.4
_exptl_crystal_size_mid 0.3
_exptl_crystal_size_min 0.3
_refine_diff_density_max 0.293
_refine_diff_density_min -0.259
_refine_diff_density_rms 0.056
_refine_ls_extinction_method none
_refine_ls_goodness_of_fit_ref 1.058
_refine_ls_hydrogen_treatment constr
_refine_ls_matrix_type full
_refine_ls_number_parameters 226
_refine_ls_number_reflns 2857
_refine_ls_number_restraints 4
_refine_ls_restrained_S_all 1.059
_refine_ls_R_factor_all 0.0720
_refine_ls_R_factor_gt 0.0591
_refine_ls_shift/su_max 0.000
_refine_ls_shift/su_mean 0.000
_refine_ls_structure_factor_coef Fsqd
_refine_ls_weighting_details 'w=1/[\s^2^(Fo^2^)+(0.1022P)^2^+0.1093P] where P=(Fo^2^+2Fc^2^)/3'
_refine_ls_weighting_scheme calc
_refine_ls_wR_factor_gt 0.1634
_refine_ls_wR_factor_ref 0.1830
_reflns_Friedel_coverage 0.000
_reflns_number_gt 2274
_reflns_number_total 2857
_reflns_threshold_expression 'I > 2\s(I)'
_cod_data_source_file d0sc01349h2.cif
_cod_data_source_block mf-3a
_cod_depositor_comments
;Adding full bibliography for 1557967--1557970.cif.

 Adding full bibliography for 1557967--1557970.cif.
;
_cod_database_code 1557968
_shelx_shelxl_version_number 2017/1
_shelx_space_group_comment
;
The symmetry employed for this shelxl refinement is uniquely defined
by the following loop, which should always be used as a source of
symmetry information in preference to the above space-group names.
They are only intended as comments.
;
_reflns_odcompleteness_completeness 99.73
_reflns_odcompleteness_iscentric 1
_reflns_odcompleteness_theta 71.98
_olex2_refinement_description
;
1. Fixed Uiso
 At 1.2 times of:
  All C(H) groups, All C(H,H) groups
 At 1.5 times of:
  All C(H,H,H) groups
2. Restrained distances
 O1-C12 = O1-C15 = O2-C20 = O2-C17
 1.43 with sigma of 0.01
3. Uiso/Uaniso restraints and constraints
Uanis(C18) = Uanis(C14)
Uanis(O1) = Uanis(O2)
4. Others
 Sof(O2)=Sof(C18)=Sof(H18A)=Sof(H18B)=Sof(C21)=Sof(H21A)=Sof(H21B)=Sof(H21C)=
 Sof(C17)=Sof(H17)=Sof(C20)=Sof(H20A)=Sof(H20B)=Sof(C19)=Sof(H19A)=Sof(H19B)=1-
 FVAR(1)
 Sof(O1)=Sof(C13)=Sof(H13A)=Sof(H13B)=Sof(C12)=Sof(H12A)=Sof(H12B)=Sof(C15)=
 Sof(H15)=Sof(C16)=Sof(H16A)=Sof(H16B)=Sof(H16C)=Sof(C14)=Sof(H14A)=Sof(H14B)=
 FVAR(1)
5.a Ternary CH refined with riding coordinates:
 C17(H17), C15(H15)
5.b Secondary CH2 refined with riding coordinates:
 C18(H18A,H18B), C20(H20A,H20B), C19(H19A,H19B), C13(H13A,H13B), C12(H12A,
 H12B), C14(H14A,H14B)
5.c Aromatic/amide H refined with riding coordinates:
 C1(H1), C2(H2), C3(H3), C4(H4), C8(H8), C7(H7), C9(H9), C10(H10)
5.d Idealised Me refined as rotating group:
 C21(H21A,H21B,H21C), C16(H16A,H16B,H16C)
;
_olex2_submission_special_instructions 'No special instructions were received'

loop_
_space_group_symop_operation_xyz
'x, y, z'
'-x+1/2, y+1/2, -z+1/2'
'-x, -y, -z'
'x-1/2, -y-1/2, z-1/2'

loop_
_atom_site_label
_atom_site_type_symbol
_atom_site_fract_x
_atom_site_fract_y
_atom_site_fract_z
_atom_site_U_iso_or_equiv
_atom_site_adp_type
_atom_site_occupancy
_atom_site_site_symmetry_order
_atom_site_calc_flag
_atom_site_refinement_flags_posn
_atom_site_refinement_flags_adp
_atom_site_refinement_flags_occupancy
_atom_site_disorder_assembly
_atom_site_disorder_group
Li1 Li 0.0532(3) 0.3889(2) 0.5537(2) 0.0321(6) Uani 1 1 d . . . . .
N1 N 0.14899(15) 0.29455(13) 0.46173(11) 0.0341(4) Uani 1 1 d . . . . .
N2 N 0.14425(15) 0.50216(11) 0.44976(11) 0.0310(4) Uani 1 1 d . . . . .
N3 N 0.13058(15) 0.70999(13) 0.44660(11) 0.0338(4) Uani 1 1 d . . . . .
C1 C 0.1753(2) 0.18346(15) 0.43144(14) 0.0392(4) Uani 1 1 d . . . . .
H1 H 0.147890 0.114426 0.462617 0.047 Uiso 1 1 calc R . . . .
C2 C 0.2392(2) 0.16211(15) 0.35822(14) 0.0396(4) Uani 1 1 d . . . . .
H2 H 0.256292 0.081208 0.339680 0.047 Uiso 1 1 calc R . . . .
C3 C 0.27777(19) 0.26395(15) 0.31235(13) 0.0358(4) Uani 1 1 d . . . . .
H3 H 0.321679 0.253446 0.261122 0.043 Uiso 1 1 calc R . . . .
C4 C 0.25205(17) 0.37979(14) 0.34153(13) 0.0326(4) Uani 1 1 d . . . . .
H4 H 0.278214 0.449642 0.310658 0.039 Uiso 1 1 calc R . . . .
C5 C 0.18644(16) 0.39418(13) 0.41775(12) 0.0284(4) Uani 1 1 d . . . . .
C8 C 0.41544(18) 0.74078(15) 0.45104(13) 0.0360(4) Uani 1 1 d . . . . .
H8 H 0.512976 0.751162 0.452776 0.043 Uiso 1 1 calc R . . . .
C6 C 0.21272(17) 0.60987(13) 0.44501(12) 0.0291(4) Uani 1 1 d . . . . .
C7 C 0.35686(17) 0.62498(14) 0.44547(13) 0.0330(4) Uani 1 1 d . . . . .
H7 H 0.413608 0.555328 0.441944 0.040 Uiso 1 1 calc R . . . .
C9 C 0.3303(2) 0.84231(15) 0.45410(13) 0.0389(4) Uani 1 1 d . . . . .
H9 H 0.367560 0.923139 0.457843 0.047 Uiso 1 1 calc R . . . .
C10 C 0.18995(19) 0.82093(15) 0.45147(14) 0.0389(4) Uani 1 1 d . . . . .
H10 H 0.131263 0.889877 0.453246 0.047 Uiso 1 1 calc R . . . .
O2 O 0.2014(5) 0.4282(5) 0.6800(5) 0.0335(8) Uani 0.526(4) 1 d D . P A 2
C18 C 0.3177(7) 0.5716(9) 0.8002(8) 0.0485(13) Uani 0.526(4) 1 d . . P A 2
H18A H 0.355331 0.521821 0.860761 0.058 Uiso 0.526(4) 1 calc R . P A 2
H18B H 0.314827 0.658754 0.818765 0.058 Uiso 0.526(4) 1 calc R . P A 2
C21 C 0.0801(5) 0.4783(5) 0.7994(4) 0.0523(12) Uani 0.526(4) 1 d . . P A 2
H21A H -0.010689 0.447609 0.755303 0.078 Uiso 0.526(4) 1 calc GR . P A 2
H21B H 0.060443 0.543987 0.840838 0.078 Uiso 0.526(4) 1 calc GR . P A 2
H21C H 0.130887 0.411457 0.841525 0.078 Uiso 0.526(4) 1 calc GR . P A 2
C17 C 0.1710(4) 0.5269(3) 0.7391(3) 0.0377(8) Uani 0.526(4) 1 d D . P A 2
H17 H 0.119044 0.594243 0.695079 0.045 Uiso 0.526(4) 1 calc R . P A 2
C20 C 0.3506(5) 0.4310(4) 0.6834(4) 0.0455(10) Uani 0.526(4) 1 d D . P A 2
H20A H 0.360959 0.423714 0.616086 0.055 Uiso 0.526(4) 1 calc R . P A 2
H20B H 0.403643 0.363051 0.724492 0.055 Uiso 0.526(4) 1 calc R . P A 2
C19 C 0.4068(4) 0.5537(4) 0.7287(3) 0.0445(9) Uani 0.526(4) 1 d . . P A 2
H19A H 0.388533 0.619297 0.678275 0.053 Uiso 0.526(4) 1 calc R . P A 2
H19B H 0.510744 0.550159 0.763926 0.053 Uiso 0.526(4) 1 calc R . P A 2
O1 O 0.1629(7) 0.4277(6) 0.6931(5) 0.0335(8) Uani 0.474(4) 1 d D . P A 1
C13 C 0.1230(5) 0.5531(4) 0.8179(3) 0.0413(9) Uani 0.474(4) 1 d . . P A 1
H13A H 0.124394 0.550182 0.888103 0.050 Uiso 0.474(4) 1 calc R . P A 1
H13B H 0.051599 0.614500 0.782469 0.050 Uiso 0.474(4) 1 calc R . P A 1
C12 C 0.0927(5) 0.4283(4) 0.7697(3) 0.0401(10) Uani 0.474(4) 1 d D . P A 1
H12A H 0.131797 0.362806 0.818571 0.048 Uiso 0.474(4) 1 calc R . P A 1
H12B H -0.011887 0.415503 0.741284 0.048 Uiso 0.474(4) 1 calc R . P A 1
C15 C 0.2606(4) 0.5310(3) 0.7073(3) 0.0368(9) Uani 0.474(4) 1 d D . P A 1
H15 H 0.217569 0.595142 0.656876 0.044 Uiso 0.474(4) 1 calc R . P A 1
C16 C 0.3981(6) 0.4882(7) 0.6922(5) 0.0631(17) Uani 0.474(4) 1 d . . P A 1
H16A H 0.441483 0.425700 0.741664 0.095 Uiso 0.474(4) 1 calc GR . P A 1
H16B H 0.464140 0.557580 0.699181 0.095 Uiso 0.474(4) 1 calc GR . P A 1
H16C H 0.379113 0.453102 0.625835 0.095 Uiso 0.474(4) 1 calc GR . P A 1
C14 C 0.2713(8) 0.5801(10) 0.8077(9) 0.0485(13) Uani 0.474(4) 1 d . . P A 1
H14A H 0.291366 0.669088 0.811526 0.058 Uiso 0.474(4) 1 calc R . P A 1
H14B H 0.347066 0.537420 0.859317 0.058 Uiso 0.474(4) 1 calc R . P A 1

loop_
_atom_site_aniso_label
_atom_site_aniso_U_11
_atom_site_aniso_U_22
_atom_site_aniso_U_33
_atom_site_aniso_U_23
_atom_site_aniso_U_13
_atom_site_aniso_U_12
Li1 0.0349(14) 0.0286(12) 0.0353(15) 0.0004(10) 0.0140(12) 0.0013(9)
N1 0.0386(7) 0.0322(7) 0.0356(8) -0.0019(6) 0.0175(6) -0.0069(5)
N2 0.0319(7) 0.0288(7) 0.0375(8) 0.0011(5) 0.0182(6) 0.0018(5)
N3 0.0327(7) 0.0315(7) 0.0397(8) -0.0050(6) 0.0145(6) 0.0026(5)
C1 0.0511(10) 0.0301(8) 0.0384(9) -0.0027(7) 0.0160(8) -0.0093(7)
C2 0.0484(10) 0.0320(8) 0.0383(9) -0.0059(7) 0.0127(8) -0.0009(7)
C3 0.0364(8) 0.0408(9) 0.0331(9) -0.0007(7) 0.0149(7) 0.0054(6)
C4 0.0331(8) 0.0353(8) 0.0332(9) 0.0067(6) 0.0158(7) 0.0061(6)
C5 0.0261(7) 0.0304(7) 0.0301(8) 0.0016(6) 0.0105(6) 0.0000(5)
C8 0.0319(8) 0.0397(9) 0.0376(9) 0.0041(7) 0.0122(7) -0.0021(6)
C6 0.0313(8) 0.0300(8) 0.0286(8) 0.0009(6) 0.0126(6) 0.0025(5)
C7 0.0306(8) 0.0339(8) 0.0372(9) 0.0069(6) 0.0141(7) 0.0038(6)
C9 0.0438(9) 0.0320(8) 0.0416(10) -0.0037(7) 0.0135(8) -0.0053(6)
C10 0.0421(9) 0.0302(8) 0.0451(10) -0.0082(7) 0.0141(8) 0.0024(6)
O2 0.032(3) 0.0356(7) 0.0355(18) -0.0031(9) 0.0132(14) -0.0021(15)
C18 0.042(4) 0.0463(17) 0.054(2) -0.0127(14) 0.009(3) -0.001(3)
C21 0.043(2) 0.078(4) 0.044(3) 0.003(3) 0.025(2) 0.007(3)
C17 0.0380(18) 0.0433(17) 0.0350(17) -0.0050(14) 0.0157(14) 0.0036(13)
C20 0.032(2) 0.056(2) 0.048(2) -0.0157(19) 0.0119(19) 0.0035(16)
C19 0.0362(19) 0.055(2) 0.044(2) -0.0080(18) 0.0143(16) -0.0122(16)
O1 0.032(3) 0.0356(7) 0.0355(18) -0.0031(9) 0.0132(14) -0.0021(15)
C13 0.043(2) 0.046(2) 0.037(2) -0.0059(18) 0.0170(17) 0.0012(17)
C12 0.046(2) 0.045(2) 0.033(2) -0.0036(18) 0.0182(19) -0.0119(19)
C15 0.0311(18) 0.0452(19) 0.038(2) 0.0009(15) 0.0162(15) -0.0074(14)
C16 0.032(3) 0.113(6) 0.048(3) -0.012(4) 0.018(2) -0.002(3)
C14 0.042(4) 0.0463(17) 0.054(2) -0.0127(14) 0.009(3) -0.001(3)

loop_
_atom_type_symbol
_atom_type_description
_atom_type_scat_dispersion_real
_atom_type_scat_dispersion_imag
_atom_type_scat_source
Li Li 0.0008 0.0003 'International Tables Vol C Tables 4.2.6.8 and 6.1.1.4'
O O 0.0492 0.0322 'International Tables Vol C Tables 4.2.6.8 and 6.1.1.4'
N N 0.0311 0.0180 'International Tables Vol C Tables 4.2.6.8 and 6.1.1.4'
C C 0.0181 0.0091 'International Tables Vol C Tables 4.2.6.8 and 6.1.1.4'
H H 0.0000 0.0000 'International Tables Vol C Tables 4.2.6.8 and 6.1.1.4'

loop_
_geom_angle_atom_site_label_1
_geom_angle_atom_site_label_2
_geom_angle_atom_site_label_3
_geom_angle
_geom_angle_site_symmetry_1
_geom_angle_site_symmetry_3
_geom_angle_publ_flag
N1 Li1 Li1 104.18(16) . 3_566 ?
N1 Li1 N2 62.46(9) . . ?
N1 Li1 N2 141.70(15) . 3_566 ?
N1 Li1 N3 106.48(13) . 3_566 ?
N1 Li1 C5 30.95(6) . . ?
N1 Li1 C6 129.62(13) . 3_566 ?
N2 Li1 Li1 49.88(9) . 3_566 ?
N2 Li1 Li1 51.06(9) 3_566 3_566 ?
N2 Li1 N2 100.94(11) 3_566 . ?
N2 Li1 C5 125.26(13) 3_566 . ?
N2 Li1 C5 31.51(6) . . ?
N2 Li1 C6 31.66(6) 3_566 3_566 ?
N2 Li1 C6 125.21(12) . 3_566 ?
N3 Li1 Li1 104.91(15) 3_566 3_566 ?
N3 Li1 N2 140.42(15) 3_566 . ?
N3 Li1 N2 63.03(9) 3_566 3_566 ?
N3 Li1 C5 128.25(13) 3_566 . ?
N3 Li1 C6 31.41(6) 3_566 3_566 ?
C5 Li1 Li1 76.95(12) . 3_566 ?
C6 Li1 Li1 78.11(12) 3_566 3_566 ?
C6 Li1 C5 135.71(13) 3_566 . ?
O2 Li1 N1 109.18(17) . . ?
O2 Li1 N2 98.32(18) . . ?
O2 Li1 C5 105.68(16) . . ?
O2 Li1 C6 117.11(17) . 3_566 ?
O1 Li1 Li1 110.3(2) . 3_566 ?
O1 Li1 N1 121.0(2) . . ?
O1 Li1 N2 96.7(2) . 3_566 ?
O1 Li1 N2 108.93(19) . . ?
O1 Li1 N3 108.79(19) . 3_566 ?
O1 Li1 C5 119.00(17) . . ?
O1 Li1 C6 103.80(17) . 3_566 ?
C1 N1 Li1 144.36(14) . . ?
C1 N1 C5 118.63(15) . . ?
C5 N1 Li1 96.87(13) . . ?
Li1 N2 Li1 79.06(11) 3_566 . ?
C5 N2 Li1 141.81(13) . 3_566 ?
C5 N2 Li1 87.54(11) . . ?
C6 N2 Li1 141.70(13) . . ?
C6 N2 Li1 88.29(11) . 3_566 ?
C6 N2 C5 121.90(14) . . ?
C6 N3 Li1 95.32(13) . 3_566 ?
C10 N3 Li1 145.74(14) . 3_566 ?
C10 N3 C6 118.85(15) . . ?
N1 C1 H1 117.7 . . ?
N1 C1 C2 124.53(16) . . ?
C2 C1 H1 117.7 . . ?
C1 C2 H2 121.3 . . ?
C1 C2 C3 117.30(15) . . ?
C3 C2 H2 121.3 . . ?
C2 C3 H3 120.1 . . ?
C4 C3 C2 119.75(16) . . ?
C4 C3 H3 120.1 . . ?
C3 C4 H4 120.2 . . ?
C3 C4 C5 119.57(15) . . ?
C5 C4 H4 120.2 . . ?
N1 C5 Li1 52.18(10) . . ?
N1 C5 N2 113.11(14) . . ?
N1 C5 C4 120.22(14) . . ?
N2 C5 Li1 60.95(10) . . ?
N2 C5 C4 126.48(14) . . ?
C4 C5 Li1 171.94(13) . . ?
C7 C8 H8 120.3 . . ?
C7 C8 C9 119.41(15) . . ?
C9 C8 H8 120.3 . . ?
N2 C6 Li1 60.04(10) . 3_566 ?
N2 C6 C7 126.92(14) . . ?
N3 C6 Li1 53.28(10) . 3_566 ?
N3 C6 N2 113.23(14) . . ?
N3 C6 C7 119.70(14) . . ?
C7 C6 Li1 172.96(13) . 3_566 ?
C8 C7 C6 120.09(14) . . ?
C8 C7 H7 120.0 . . ?
C6 C7 H7 120.0 . . ?
C8 C9 H9 121.3 . . ?
C10 C9 C8 117.39(15) . . ?
C10 C9 H9 121.3 . . ?
N3 C10 C9 124.53(15) . . ?
N3 C10 H10 117.7 . . ?
C9 C10 H10 117.7 . . ?
C17 O2 Li1 117.6(4) . . ?
C20 O2 Li1 119.6(4) . . ?
C20 O2 C17 109.9(4) . . ?
H18A C18 H18B 109.3 . . ?
C17 C18 H18A 111.4 . . ?
C17 C18 H18B 111.4 . . ?
C17 C18 C19 101.8(6) . . ?
C19 C18 H18A 111.4 . . ?
C19 C18 H18B 111.4 . . ?
H21A C21 H21B 109.5 . . ?
H21A C21 H21C 109.5 . . ?
H21B C21 H21C 109.5 . . ?
C17 C21 H21A 109.5 . . ?
C17 C21 H21B 109.5 . . ?
C17 C21 H21C 109.5 . . ?
O2 C17 C18 104.5(4) . . ?
O2 C17 C21 108.7(4) . . ?
O2 C17 H17 109.8 . . ?
C18 C17 H17 109.8 . . ?
C21 C17 C18 113.9(5) . . ?
C21 C17 H17 109.8 . . ?
O2 C20 H20A 110.6 . . ?
O2 C20 H20B 110.6 . . ?
O2 C20 C19 105.6(4) . . ?
H20A C20 H20B 108.8 . . ?
C19 C20 H20A 110.6 . . ?
C19 C20 H20B 110.6 . . ?
C18 C19 H19A 111.6 . . ?
C18 C19 H19B 111.6 . . ?
C20 C19 C18 100.9(5) . . ?
C20 C19 H19A 111.6 . . ?
C20 C19 H19B 111.6 . . ?
H19A C19 H19B 109.4 . . ?
C12 O1 Li1 120.7(4) . . ?
C12 O1 C15 109.2(5) . . ?
C15 O1 Li1 116.2(4) . . ?
H13A C13 H13B 109.3 . . ?
C12 C13 H13A 111.5 . . ?
C12 C13 H13B 111.5 . . ?
C12 C13 C14 101.3(5) . . ?
C14 C13 H13A 111.5 . . ?
C14 C13 H13B 111.5 . . ?
O1 C12 C13 105.7(4) . . ?
O1 C12 H12A 110.6 . . ?
O1 C12 H12B 110.6 . . ?
C13 C12 H12A 110.6 . . ?
C13 C12 H12B 110.6 . . ?
H12A C12 H12B 108.7 . . ?
O1 C15 H15 108.9 . . ?
O1 C15 C16 108.5(4) . . ?
O1 C15 C14 105.7(5) . . ?
C16 C15 H15 108.9 . . ?
C16 C15 C14 115.7(4) . . ?
C14 C15 H15 108.9 . . ?
C15 C16 H16A 109.5 . . ?
C15 C16 H16B 109.5 . . ?
C15 C16 H16C 109.5 . . ?
H16A C16 H16B 109.5 . . ?
H16A C16 H16C 109.5 . . ?
H16B C16 H16C 109.5 . . ?
C13 C14 H14A 111.3 . . ?
C13 C14 H14B 111.3 . . ?
C15 C14 C13 102.5(6) . . ?
C15 C14 H14A 111.3 . . ?
C15 C14 H14B 111.3 . . ?
H14A C14 H14B 109.2 . . ?

loop_
_geom_bond_atom_site_label_1
_geom_bond_atom_site_label_2
_geom_bond_distance
_geom_bond_site_symmetry_2
_geom_bond_publ_flag
Li1 Li1 2.889(5) 3_566 ?
Li1 N1 2.081(3) . ?
Li1 N2 2.289(3) . ?
Li1 N2 2.250(3) 3_566 ?
Li1 N3 2.090(3) 3_566 ?
Li1 C5 2.616(3) . ?
Li1 C6 2.596(3) 3_566 ?
Li1 O2 1.988(7) . ?
Li1 O1 1.994(8) . ?
N1 C1 1.336(2) . ?
N1 C5 1.355(2) . ?
N2 C5 1.3685(19) . ?
N2 C6 1.363(2) . ?
N3 C6 1.3587(19) . ?
N3 C10 1.335(2) . ?
C1 H1 0.9500 . ?
C1 C2 1.375(3) . ?
C2 H2 0.9500 . ?
C2 C3 1.394(2) . ?
C3 H3 0.9500 . ?
C3 C4 1.376(2) . ?
C4 H4 0.9500 . ?
C4 C5 1.414(2) . ?
C8 H8 0.9500 . ?
C8 C7 1.380(2) . ?
C8 C9 1.393(2) . ?
C6 C7 1.412(2) . ?
C7 H7 0.9500 . ?
C9 H9 0.9500 . ?
C9 C10 1.376(2) . ?
C10 H10 0.9500 . ?
O2 C17 1.446(5) . ?
O2 C20 1.440(5) . ?
C18 H18A 0.9900 . ?
C18 H18B 0.9900 . ?
C18 C17 1.517(9) . ?
C18 C19 1.525(8) . ?
C21 H21A 0.9800 . ?
C21 H21B 0.9800 . ?
C21 H21C 0.9800 . ?
C21 C17 1.495(6) . ?
C17 H17 1.0000 . ?
C20 H20A 0.9900 . ?
C20 H20B 0.9900 . ?
C20 C19 1.516(6) . ?
C19 H19A 0.9900 . ?
C19 H19B 0.9900 . ?
O1 C12 1.441(6) . ?
O1 C15 1.452(6) . ?
C13 H13A 0.9900 . ?
C13 H13B 0.9900 . ?
C13 C12 1.513(6) . ?
C13 C14 1.522(8) . ?
C12 H12A 0.9900 . ?
C12 H12B 0.9900 . ?
C15 H15 1.0000 . ?
C15 C16 1.492(6) . ?
C15 C14 1.493(12) . ?
C16 H16A 0.9800 . ?
C16 H16B 0.9800 . ?
C16 H16C 0.9800 . ?
C14 H14A 0.9900 . ?
C14 H14B 0.9900 . ?

loop_
_geom_torsion_atom_site_label_1
_geom_torsion_atom_site_label_2
_geom_torsion_atom_site_label_3
_geom_torsion_atom_site_label_4
_geom_torsion
_geom_torsion_site_symmetry_1
_geom_torsion_site_symmetry_2
_geom_torsion_site_symmetry_3
_geom_torsion_site_symmetry_4
_geom_torsion_publ_flag
Li1 N1 C1 C2 174.7(2) . . . . ?
Li1 N1 C5 N2 -1.40(17) . . . . ?
Li1 N1 C5 C4 -176.76(15) . . . . ?
Li1 N2 C5 Li1 -68.8(2) 3_566 . . . ?
Li1 N2 C5 N1 1.26(16) . . . . ?
Li1 N2 C5 N1 -67.5(3) 3_566 . . . ?
Li1 N2 C5 C4 107.5(2) 3_566 . . . ?
Li1 N2 C5 C4 176.28(16) . . . . ?
Li1 N2 C6 Li1 -69.9(2) . . . 3_566 ?
Li1 N2 C6 N3 3.24(16) 3_566 . . . ?
Li1 N2 C6 N3 -66.6(3) . . . . ?
Li1 N2 C6 C7 108.9(2) . . . . ?
Li1 N2 C6 C7 178.75(18) 3_566 . . . ?
Li1 N3 C6 N2 -3.50(18) 3_566 . . . ?
Li1 N3 C6 C7 -179.37(16) 3_566 . . . ?
Li1 N3 C10 C9 176.2(2) 3_566 . . . ?
Li1 O2 C17 C18 -155.4(5) . . . . ?
Li1 O2 C17 C21 82.6(5) . . . . ?
Li1 O2 C20 C19 128.0(4) . . . . ?
Li1 O1 C12 C13 -125.1(4) . . . . ?
Li1 O1 C15 C16 -83.0(5) . . . . ?
Li1 O1 C15 C14 152.4(4) . . . . ?
N1 C1 C2 C3 -0.5(3) . . . . ?
N2 C6 C7 C8 -172.96(17) . . . . ?
N3 C6 C7 C8 2.3(3) . . . . ?
C1 N1 C5 Li1 176.7(2) . . . . ?
C1 N1 C5 N2 175.28(14) . . . . ?
C1 N1 C5 C4 -0.1(2) . . . . ?
C1 C2 C3 C4 0.4(3) . . . . ?
C2 C3 C4 C5 -0.1(3) . . . . ?
C3 C4 C5 N1 -0.1(2) . . . . ?
C3 C4 C5 N2 -174.75(16) . . . . ?
C5 N1 C1 C2 0.4(3) . . . . ?
C5 N2 C6 Li1 155.18(18) . . . 3_566 ?
C5 N2 C6 N3 158.42(15) . . . . ?
C5 N2 C6 C7 -26.1(3) . . . . ?
C8 C9 C10 N3 0.3(3) . . . . ?
C6 N2 C5 Li1 153.96(18) . . . . ?
C6 N2 C5 N1 155.22(15) . . . . ?
C6 N2 C5 C4 -29.8(3) . . . . ?
C6 N3 C10 C9 0.7(3) . . . . ?
C7 C8 C9 C10 0.1(3) . . . . ?
C9 C8 C7 C6 -1.3(3) . . . . ?
C10 N3 C6 Li1 177.4(2) . . . 3_566 ?
C10 N3 C6 N2 173.94(15) . . . . ?
C10 N3 C6 C7 -1.9(3) . . . . ?
O2 C20 C19 C18 33.4(6) . . . . ?
C17 O2 C20 C19 -12.6(6) . . . . ?
C17 C18 C19 C20 -40.9(6) . . . . ?
C20 O2 C17 C18 -13.9(7) . . . . ?
C20 O2 C17 C21 -135.9(5) . . . . ?
C19 C18 C17 O2 34.4(7) . . . . ?
C19 C18 C17 C21 152.9(5) . . . . ?
O1 C15 C14 C13 -31.8(8) . . . . ?
C12 O1 C15 C16 136.4(5) . . . . ?
C12 O1 C15 C14 11.7(7) . . . . ?
C12 C13 C14 C15 38.9(7) . . . . ?
C15 O1 C12 C13 13.5(7) . . . . ?
C16 C15 C14 C13 -151.9(5) . . . . ?
C14 C13 C12 O1 -32.5(7) . . . . ?
